data_7043853
loop_
_publ_author_name
'Xu, Yuangang'
'Liu, wei'
'li, dongxue'
'Chen, Houhe'
'Lu, Ming'

_publ_section_title
;
 In situ synthesized 3D metal-organic frameworks (MOFs) constructed from
 transition metal cations and tetrazole derivatives : a family of
 insensitive energetic materials
;
_journal_name_full 'Dalton Trans.'
_journal_paper_doi 10.1039/C7DT02582C
_journal_year 2017
_chemical_formula_moiety '0.25(C24 H8 N56 Pb4), O'
_chemical_formula_sum 'C6 H2 N14 O Pb'
_chemical_formula_weight 493.41
_space_group_crystal_system orthorhombic
_space_group_IT_number 54
_space_group_name_Hall '-P 2a 2ac'
_space_group_name_H-M_alt 'P c c a'
_symmetry_space_group_name_Hall '-P 2a 2ac'
_symmetry_space_group_name_H-M 'P c c a'
_atom_sites_solution_hydrogens geom
_atom_sites_solution_primary dual
_audit_creation_date 2017-06-05
_audit_creation_method
;
Olex2 1.2-alpha
(compiled 2017.05.22 svn.r3414 for OlexSys, GUI svn.r5347)
;
_audit_update_record
;
2017-06-05 deposited with the CCDC.
2017-07-31 downloaded from the CCDC.
;
_cell_angle_alpha 90
_cell_angle_beta 90
_cell_angle_gamma 90
_cell_formula_units_Z 4
_cell_length_a 13.743(4)
_cell_length_b 6.963(2)
_cell_length_c 13.777(4)
_cell_measurement_reflns_used 2546
_cell_measurement_temperature 100(2)
_cell_measurement_theta_max 24.57
_cell_measurement_theta_min 3.26
_cell_volume 1318.4(7)
_computing_molecular_graphics 'Olex2 (Dolomanov et al., 2009)'
_computing_publication_material 'Olex2 (Dolomanov et al., 2009)'
_computing_structure_refinement 'ShelXL (Sheldrick, 2015)'
_computing_structure_solution 'ShelXT (Sheldrick, 2015)'
_diffrn_ambient_temperature 100.15
_diffrn_measured_fraction_theta_full 0.990
_diffrn_measured_fraction_theta_max 0.991
_diffrn_measurement_device_type 'Bruker APEX-II CCD'
_diffrn_radiation_type MoK\a
_diffrn_radiation_wavelength 0.71073
_diffrn_reflns_av_R_equivalents 0.0757
_diffrn_reflns_av_unetI/netI 0.0695
_diffrn_reflns_Laue_measured_fraction_full 0.990
_diffrn_reflns_Laue_measured_fraction_max 0.991
_diffrn_reflns_limit_h_max 17
_diffrn_reflns_limit_h_min -11
_diffrn_reflns_limit_k_max 8
_diffrn_reflns_limit_k_min -8
_diffrn_reflns_limit_l_max 17
_diffrn_reflns_limit_l_min -16
_diffrn_reflns_number 7862
_diffrn_reflns_point_group_measured_fraction_full 0.990
_diffrn_reflns_point_group_measured_fraction_max 0.991
_diffrn_reflns_theta_full 25.242
_diffrn_reflns_theta_max 27.297
_diffrn_reflns_theta_min 1.478
_exptl_absorpt_coefficient_mu 12.827
_exptl_absorpt_correction_T_max 0.245
_exptl_absorpt_correction_T_min 0.185
_exptl_absorpt_correction_type multi-scan
_exptl_absorpt_process_details Bruker;SADABS;2012
_exptl_crystal_colour colourless
_exptl_crystal_colour_primary colourless
_exptl_crystal_density_diffrn 2.486
_exptl_crystal_description block
_exptl_crystal_F_000 904
_exptl_crystal_size_max 0.2
_exptl_crystal_size_mid 0.12
_exptl_crystal_size_min 0.11
_refine_diff_density_max 2.453
_refine_diff_density_min -1.450
_refine_diff_density_rms 0.357
_refine_ls_extinction_method none
_refine_ls_goodness_of_fit_ref 1.171
_refine_ls_hydrogen_treatment constr
_refine_ls_matrix_type full
_refine_ls_number_parameters 104
_refine_ls_number_reflns 1522
_refine_ls_number_restraints 194
_refine_ls_restrained_S_all 1.129
_refine_ls_R_factor_all 0.0665
_refine_ls_R_factor_gt 0.0574
_refine_ls_shift/su_max 0.000
_refine_ls_shift/su_mean 0.000
_refine_ls_structure_factor_coef Fsqd
_refine_ls_weighting_details 'w=1/[\s^2^(Fo^2^)+28.0998P] where P=(Fo^2^+2Fc^2^)/3'
_refine_ls_weighting_scheme calc
_refine_ls_wR_factor_gt 0.1367
_refine_ls_wR_factor_ref 0.1394
_reflns_Friedel_coverage 0.000
_reflns_number_gt 1424
_reflns_number_total 1522
_reflns_threshold_expression 'I > 2\s(I)'
_cod_data_source_file c7dt02582c2.cif
_cod_data_source_block tt
_cod_database_code 7043853
_shelx_shelxl_version_number 2014/7
_shelx_space_group_comment
;
The symmetry employed for this shelxl refinement is uniquely defined
by the following loop, which should always be used as a source of
symmetry information in preference to the above space-group names.
They are only intended as comments.
;
_olex2_refinement_description
;
1. Twinned data refinement
 Scales: 3(10)
 0.12(6) -2(10) 0.30(6)
2. Fixed Uiso
 At 1.2 times of:
  All C(H) groups
3. Shared sites
{C4, N7}
{C9, N8}
4. Restrained distances
 C1_$1-C1_$2 = C1-C1_$3
 1.455 with sigma of 0.001
5. Uiso/Uaniso restraints and constraints
N3 \\sim C9 \\sim C2 \\sim N1 \\sim N2: within 2A with sigma of 0.01 and sigma
for terminal atoms of 0.02
Uanis(N7) \\sim Ueq, Uanis(N5) \\sim Ueq, Uanis(N6) \\sim Ueq, Uanis(N4) \\sim
Ueq: with sigma of 0.01 and sigma for terminal atoms of 0.02
Uanis(N8) \\sim Ueq, Uanis(N2) \\sim Ueq, Uanis(N3) \\sim Ueq, Uanis(N1) \\sim
Ueq, Uanis(C2) \\sim Ueq: with sigma of 0.01 and sigma for terminal atoms of
0.02
Uanis(C4) = Uanis(N7)
Uanis(C9) = Uanis(N8)
6. Rigid body (RIGU) restrains
 All non-hydrogen atoms
 with sigma for 1-2 distances of 0.004 and sigma for 1-3 distances of 0.004
7. Others
 Fixed Sof: C4(0.5) H4(0.5) N7(0.5) C9(0.5) H9(0.5) N8(0.5)
8.a Aromatic/amide H refined with riding coordinates:
 C4(H4), C9(H9)
;
_olex2_submission_special_instructions 'No special instructions were received'

loop_
_space_group_symop_operation_xyz
'x, y, z'
'-x+1/2, -y, z'
'x+1/2, -y, -z+1/2'
'-x, y, -z+1/2'
'-x, -y, -z'
'x-1/2, y, -z'
'-x-1/2, y, z-1/2'
'x, -y, z-1/2'

loop_
_atom_site_label
_atom_site_type_symbol
_atom_site_fract_x
_atom_site_fract_y
_atom_site_fract_z
_atom_site_U_iso_or_equiv
_atom_site_adp_type
_atom_site_occupancy
_atom_site_site_symmetry_order
_atom_site_calc_flag
_atom_site_refinement_flags_posn
_atom_site_refinement_flags_adp
_atom_site_refinement_flags_occupancy
Pb1 Pb 0.2500 1.0000 0.46875(6) 0.0447(3) Uani 1 2 d S TU P
C1 C 0.2740(9) 0.9069(9) 0.7205(13) 0.040(4) Uani 1 1 d D U .
N3 N 0.5858(10) 0.8077(18) 0.4574(12) 0.041(2) Uani 1 1 d . U .
C4 C 0.3428(12) 0.646(2) 0.7716(13) 0.047(3) Uani 0.5 1 d . U .
H4 H 0.3660 0.5442 0.8111 0.057 Uiso 0.5 1 calc R . .
N7 N 0.3428(12) 0.646(2) 0.7716(13) 0.047(3) Uani 0.5 1 d . U .
N6 N 0.2987(11) 0.817(2) 0.8058(11) 0.047(3) Uani 1 1 d . U .
N4 N 0.3014(11) 0.8158(19) 0.6424(10) 0.043(3) Uani 1 1 d . U .
C9 C 0.4615(10) 0.670(2) 0.3971(12) 0.038(2) Uani 0.5 1 d . U .
H9 H 0.4253 0.5737 0.3643 0.046 Uiso 0.5 1 calc R . .
N8 N 0.4615(10) 0.670(2) 0.3971(12) 0.038(2) Uani 0.5 1 d . U .
N5 N 0.3465(11) 0.653(2) 0.6760(11) 0.045(3) Uani 1 1 d . U .
C2 C 0.5013(17) 0.913(2) 0.4784(14) 0.043(3) Uani 1 1 d . U .
N1 N 0.4221(9) 0.8199(18) 0.4327(11) 0.040(2) Uani 1 1 d . U .
N2 N 0.5531(10) 0.6597(18) 0.4090(11) 0.041(2) Uani 1 1 d . U .
O1 O 0.2500 1.5000 0.476(3) 0.18(2) Uani 1 2 d S TU P

loop_
_atom_site_aniso_label
_atom_site_aniso_U_11
_atom_site_aniso_U_22
_atom_site_aniso_U_33
_atom_site_aniso_U_23
_atom_site_aniso_U_13
_atom_site_aniso_U_12
Pb1 0.0359(5) 0.0695(5) 0.0287(4) 0.000 0.000 0.0110(5)
C1 0.054(10) 0.030(5) 0.036(5) 0.000(4) -0.002(4) 0.011(5)
N3 0.046(4) 0.022(4) 0.056(5) -0.011(4) -0.002(4) -0.001(3)
C4 0.061(7) 0.034(5) 0.047(4) 0.004(4) -0.002(4) 0.013(5)
N7 0.061(7) 0.034(5) 0.047(4) 0.004(4) -0.002(4) 0.013(5)
N6 0.067(7) 0.034(5) 0.042(5) 0.002(4) -0.001(4) 0.014(5)
N4 0.063(6) 0.028(5) 0.040(4) 0.000(4) -0.003(4) 0.012(4)
C9 0.046(4) 0.019(4) 0.050(5) -0.012(4) -0.001(4) 0.000(3)
N8 0.046(4) 0.019(4) 0.050(5) -0.012(4) -0.001(4) 0.000(3)
N5 0.062(7) 0.028(5) 0.046(4) 0.000(4) -0.001(4) 0.013(4)
C2 0.046(4) 0.028(4) 0.054(6) -0.014(4) -0.004(4) -0.001(4)
N1 0.044(4) 0.022(4) 0.053(5) -0.014(4) -0.004(4) 0.000(3)
N2 0.048(4) 0.019(4) 0.055(5) -0.012(4) -0.002(4) -0.001(3)
O1 0.18(4) 0.29(5) 0.08(2) 0.000 0.000 -0.13(5)

loop_
_atom_type_symbol
_atom_type_description
_atom_type_scat_dispersion_real
_atom_type_scat_dispersion_imag
_atom_type_scat_source
C C 0.0033 0.0016 'International Tables Vol C Tables 4.2.6.8 and 6.1.1.4'
H H 0.0000 0.0000 'International Tables Vol C Tables 4.2.6.8 and 6.1.1.4'
N N 0.0061 0.0033 'International Tables Vol C Tables 4.2.6.8 and 6.1.1.4'
O O 0.0106 0.0060 'International Tables Vol C Tables 4.2.6.8 and 6.1.1.4'
Pb Pb -3.3944 10.1111 'International Tables Vol C Tables 4.2.6.8 and 6.1.1.4'

loop_
_geom_angle_atom_site_label_1
_geom_angle_atom_site_label_2
_geom_angle_atom_site_label_3
_geom_angle
_geom_angle_site_symmetry_1
_geom_angle_site_symmetry_3
N6 Pb1 N6 65.4(6) 7_655 8_575
N6 Pb1 N4 150.8(5) 8_575 .
N6 Pb1 N4 124.2(4) 7_655 .
N6 Pb1 N1 81.3(4) 7_655 2_575
N6 Pb1 N1 81.3(4) 8_575 .
N6 Pb1 N1 81.1(5) 8_575 2_575
N6 Pb1 N1 81.1(5) 7_655 .
N1 Pb1 N4 125.8(4) 2_575 .
N1 Pb1 N4 74.1(4) . .
N1 Pb1 N1 159.0(6) . 2_575
N6 C1 C1 121.2(7) . 2_575
N4 C1 C1 124.4(8) . 2_575
N4 C1 N6 114.3(9) . .
N2 N3 C2 103.4(13) . .
N5 C4 N6 108.7(14) . .
C1 N6 Pb1 116.1(9) . 7_656
C1 N6 C4 101.8(13) . .
C4 N6 Pb1 142.1(11) . 7_656
C1 N4 Pb1 114.1(9) . .
C1 N4 N5 104.8(12) . .
N5 N4 Pb1 141.1(10) . .
N2 C9 N1 114.6(13) . .
C4 N5 N4 110.2(13) . .
N3 C2 N1 107.8(13) . .
C2 C2 N3 125(3) 5_676 .
C2 C2 N1 126(3) 5_676 .
C9 N1 Pb1 144.7(10) . .
C9 N1 C2 102.7(13) . .
C2 N1 Pb1 112.1(10) . .
C9 N2 N3 111.2(13) . .

loop_
_geom_bond_atom_site_label_1
_geom_bond_atom_site_label_2
_geom_bond_distance
_geom_bond_site_symmetry_2
Pb1 N6 2.668(15) 7_655
Pb1 N6 2.668(15) 8_575
Pb1 N4 2.805(14) .
Pb1 N1 2.723(13) 2_575
Pb1 N1 2.723(13) .
C1 C1 1.4550(8) 2_575
C1 N6 1.37(2) .
C1 N4 1.30(2) .
N3 C2 1.40(2) .
N3 N2 1.307(18) .
C4 N6 1.41(2) .
C4 N5 1.32(2) .
N6 Pb1 2.668(15) 7_656
N4 N5 1.375(18) .
C9 N1 1.273(18) .
C9 N2 1.272(18) .
C2 C2 1.35(3) 5_676
C2 N1 1.41(2) .

loop_
_twin_individual_id
_twin_individual_mass_fraction_refined
1 3(10)
2 0.12(6)
3 -2(10)
4 0.30(6)
